data_2226349
loop_
_publ_author_name
'Fu, Xue-qun'

_publ_section_title
;
 4-Ethoxyanilinium hexafluorophosphate monohydrate
;
_journal_issue 6
_journal_name_full 'Acta Crystallographica Section E'
_journal_page_first o1461
_journal_paper_doi 10.1107/S1600536810018404
_journal_volume 66
_journal_year 2010
_chemical_formula_iupac 'C8 H12 N O +, P F6 - , H2 O '
_chemical_formula_moiety 'C8 H12 N O, F6 P, H2 O '
_chemical_formula_sum 'C8 H14 F6 N O2 P'
_chemical_formula_weight 301.17
_chemical_name_systematic
;
4-Ethoxyanilinium hexafluorophosphate monohydrate
;
_space_group_IT_number 14
_symmetry_cell_setting monoclinic
_symmetry_space_group_name_Hall '-P 2ybc'
_symmetry_space_group_name_H-M 'P 1 21/c 1'
_atom_sites_solution_hydrogens geom
_atom_sites_solution_primary direct
_atom_sites_solution_secondary difmap
_audit_creation_method SHELXL-97
_cell_angle_alpha 90.00
_cell_angle_beta 111.68(3)
_cell_angle_gamma 90.00
_cell_formula_units_Z 4
_cell_length_a 17.498(4)
_cell_length_b 5.1236(10)
_cell_length_c 14.793(3)
_cell_measurement_reflns_used 4774
_cell_measurement_temperature 298(2)
_cell_measurement_theta_max 27.7
_cell_measurement_theta_min 3.1
_cell_volume 1232.4(5)
_computing_cell_refinement 'CrystalClear (Rigaku, 2005)'
_computing_data_collection 'CrystalClear (Rigaku, 2005)'
_computing_data_reduction 'CrystalClear (Rigaku, 2005)'
_computing_molecular_graphics 'SHELXTL (Sheldrick, 2008)'
_computing_publication_material 'PRPKAPPA (Ferguson, 1999)'
_computing_structure_refinement 'SHELXL97 (Sheldrick, 2008)'
_computing_structure_solution 'SHELXS97 (Sheldrick, 2008)'
_diffrn_ambient_temperature 298(2)
_diffrn_detector_area_resol_mean 13.6612
_diffrn_measured_fraction_theta_full 0.998
_diffrn_measured_fraction_theta_max 0.998
_diffrn_measurement_device_type 'Rigaku SCXmini diffractometer'
_diffrn_measurement_method '\w scans'
_diffrn_radiation_monochromator graphite
_diffrn_radiation_source 'fine-focus sealed tube'
_diffrn_radiation_type MoK\a
_diffrn_radiation_wavelength 0.71073
_diffrn_reflns_av_R_equivalents 0.0536
_diffrn_reflns_av_sigmaI/netI 0.0437
_diffrn_reflns_limit_h_max 22
_diffrn_reflns_limit_h_min -22
_diffrn_reflns_limit_k_max 6
_diffrn_reflns_limit_k_min -6
_diffrn_reflns_limit_l_max 19
_diffrn_reflns_limit_l_min -19
_diffrn_reflns_number 12124
_diffrn_reflns_theta_full 27.48
_diffrn_reflns_theta_max 27.48
_diffrn_reflns_theta_min 3.09
_diffrn_standards_number 0
_exptl_absorpt_coefficient_mu 0.294
_exptl_absorpt_correction_T_max 0.943
_exptl_absorpt_correction_T_min 0.900
_exptl_absorpt_correction_type multi-scan
_exptl_absorpt_process_details '(CrystalClear; Rigaku, 2005)'
_exptl_crystal_colour colourless
_exptl_crystal_density_diffrn 1.623
_exptl_crystal_density_method 'not measured'
_exptl_crystal_description prism
_exptl_crystal_F_000 616
_exptl_crystal_size_max 0.4
_exptl_crystal_size_mid 0.3
_exptl_crystal_size_min 0.2
_refine_diff_density_max 0.451
_refine_diff_density_min -0.477
_refine_ls_extinction_method none
_refine_ls_goodness_of_fit_ref 1.049
_refine_ls_hydrogen_treatment mixed
_refine_ls_matrix_type full
_refine_ls_number_parameters 226
_refine_ls_number_reflns 2820
_refine_ls_number_restraints 235
_refine_ls_restrained_S_all 1.030
_refine_ls_R_factor_all 0.0893
_refine_ls_R_factor_gt 0.0585
_refine_ls_shift/su_max 0.003
_refine_ls_shift/su_mean 0.000
_refine_ls_structure_factor_coef Fsqd
_refine_ls_weighting_details 'calc w=1/[\s^2^(Fo^2^)+(0.0764P)^2^+0.6523P] where P=(Fo^2^+2Fc^2^)/3'
_refine_ls_weighting_scheme calc
_refine_ls_wR_factor_gt 0.1464
_refine_ls_wR_factor_ref 0.1638
_reflns_number_gt 1890
_reflns_number_total 2820
_reflns_threshold_expression >2sigma(I)
_cod_data_source_file zq2040.cif
_cod_data_source_block I
_cod_original_cell_volume 1232.4(4)
_cod_original_sg_symbol_H-M 'P 21/c'
_cod_database_code 2226349
_cod_database_fobs_code 2226349

loop_
_symmetry_equiv_pos_as_xyz
'x, y, z'
'-x, y+1/2, -z+1/2'
'-x, -y, -z'
'x, -y-1/2, z-1/2'

loop_
_atom_site_type_symbol
_atom_site_label
_atom_site_fract_x
_atom_site_fract_y
_atom_site_fract_z
_atom_site_U_iso_or_equiv
_atom_site_adp_type
_atom_site_calc_flag
_atom_site_refinement_flags
_atom_site_occupancy
_atom_site_disorder_assembly
_atom_site_disorder_group
N N1 0.15275(14) 0.3564(5) 0.42609(17) 0.0414(6) Uani d U 1 . .
H H1A 0.1427 0.4860 0.3832 0.050 Uiso d R 1 . .
H H1B 0.1304 0.3936 0.4697 0.050 Uiso d R 1 . .
H H1C 0.1311 0.2092 0.3953 0.050 Uiso d R 1 . .
O O1 0.49349(12) 0.2376(5) 0.60339(18) 0.0624(7) Uani d U 1 . .
C C1 0.40946(18) 0.2556(6) 0.5644(2) 0.0458(7) Uani d U 1 . .
C C4 0.24232(16) 0.3242(5) 0.47587(19) 0.0366(6) Uani d U 1 . .
C C3 0.29478(19) 0.4801(6) 0.4497(2) 0.0515(8) Uani d U 1 . .
H H3A 0.2739 0.6074 0.4021 0.062 Uiso calc R 1 . .
C C5 0.27196(18) 0.1368(7) 0.5450(2) 0.0497(8) Uani d U 1 . .
H H5A 0.2360 0.0333 0.5625 0.060 Uiso calc R 1 . .
C C6 0.35635(19) 0.1007(7) 0.5895(2) 0.0558(9) Uani d U 1 . .
H H6A 0.3769 -0.0286 0.6364 0.067 Uiso calc R 1 . .
C C2 0.37808(19) 0.4465(7) 0.4943(3) 0.0561(9) Uani d U 1 . .
H H2A 0.4137 0.5527 0.4773 0.067 Uiso calc R 1 . .
C C8 0.6217(2) 0.0478(10) 0.6954(3) 0.0783(12) Uani d U 1 . .
H H8A 0.6483 -0.0935 0.7380 0.117 Uiso calc R 1 . .
H H8B 0.6405 0.2108 0.7279 0.117 Uiso calc R 1 . .
H H8C 0.6347 0.0396 0.6378 0.117 Uiso calc R 1 . .
C C7 0.5304(2) 0.0266(8) 0.6678(3) 0.0632(10) Uani d U 1 . .
H H7A 0.5107 -0.1390 0.6359 0.076 Uiso calc R 1 . .
H H7B 0.5164 0.0372 0.7254 0.076 Uiso calc R 1 . .
O O1W 0.08195(12) 0.8613(5) 0.44539(16) 0.0473(5) Uani d D 1 . .
H H1WB 0.0467(16) 0.843(9) 0.3908(11) 0.086(15) Uiso d D 1 . .
H H1WA 0.071(2) 0.856(9) 0.4948(14) 0.086(15) Uiso d D 1 . .
P P1 0.11668(4) 0.96937(15) 0.18642(5) 0.0396(3) Uani d U 1 . .
F F3 0.0519(7) 1.103(3) 0.2240(8) 0.064(2) Uani d PU 0.73(3) A 1
F F5 0.1765(9) 0.833(3) 0.1430(10) 0.065(2) Uani d PU 0.73(3) A 1
F F4 0.0451(7) 0.782(2) 0.1246(9) 0.072(2) Uani d PU 0.73(3) A 1
F F1 0.0911(6) 1.1714(17) 0.0948(6) 0.0618(15) Uani d PU 0.73(3) A 1
F F2 0.1410(8) 0.783(2) 0.2777(7) 0.086(2) Uani d PU 0.73(3) A 1
F F6 0.1869(6) 1.169(2) 0.2477(7) 0.0704(18) Uani d PU 0.73(3) A 1
F F6' 0.1908(13) 1.081(6) 0.2715(16) 0.066(4) Uani d PU 0.27(3) A 2
F F4' 0.0396(15) 0.830(6) 0.1040(17) 0.053(4) Uani d PU 0.27(3) A 2
F F2' 0.1153(17) 0.730(5) 0.256(2) 0.070(4) Uani d PU 0.27(3) A 2
F F3' 0.0594(18) 1.160(7) 0.2229(19) 0.056(4) Uani d PU 0.27(3) A 2
F F5' 0.184(3) 0.796(8) 0.164(3) 0.062(4) Uani d PU 0.27(3) A 2
F F1' 0.1166(18) 1.168(5) 0.1154(19) 0.075(4) Uani d PU 0.27(3) A 2

loop_
_atom_site_aniso_label
_atom_site_aniso_U_11
_atom_site_aniso_U_22
_atom_site_aniso_U_33
_atom_site_aniso_U_12
_atom_site_aniso_U_13
_atom_site_aniso_U_23
N1 0.0383(13) 0.0429(13) 0.0428(13) -0.0011(11) 0.0147(11) -0.0042(11)
O1 0.0333(11) 0.0710(15) 0.0758(16) 0.0024(11) 0.0119(11) 0.0209(13)
C1 0.0335(14) 0.0500(17) 0.0516(17) 0.0022(13) 0.0128(13) 0.0029(14)
C4 0.0337(14) 0.0378(15) 0.0383(14) -0.0002(12) 0.0132(12) -0.0041(12)
C3 0.0425(16) 0.0509(18) 0.0603(19) 0.0031(14) 0.0181(15) 0.0191(16)
C5 0.0406(17) 0.0564(19) 0.0508(17) -0.0050(15) 0.0153(14) 0.0124(15)
C6 0.0443(18) 0.060(2) 0.0577(19) 0.0035(16) 0.0128(15) 0.0216(17)
C2 0.0425(17) 0.0553(19) 0.073(2) -0.0024(15) 0.0237(16) 0.0172(17)
C8 0.045(2) 0.108(3) 0.071(3) 0.018(2) 0.0099(19) 0.020(2)
C7 0.0450(18) 0.073(2) 0.064(2) 0.0094(18) 0.0113(16) 0.0147(19)
O1W 0.0395(12) 0.0532(13) 0.0448(13) -0.0011(10) 0.0105(11) 0.0014(11)
P1 0.0366(4) 0.0479(5) 0.0323(4) 0.0065(3) 0.0103(3) -0.0011(3)
F3 0.055(3) 0.082(6) 0.065(3) 0.018(3) 0.034(2) -0.005(3)
F5 0.055(3) 0.086(4) 0.054(5) 0.022(2) 0.019(4) -0.012(3)
F4 0.068(3) 0.074(4) 0.071(5) -0.032(3) 0.022(3) -0.011(3)
F1 0.054(4) 0.073(2) 0.054(3) 0.014(3) 0.014(2) 0.026(2)
F2 0.092(6) 0.101(5) 0.054(3) 0.027(4) 0.015(3) 0.036(3)
F6 0.057(2) 0.078(4) 0.066(4) -0.013(3) 0.011(2) -0.025(3)
F6' 0.042(4) 0.089(9) 0.054(7) 0.011(6) 0.004(5) -0.032(6)
F4' 0.044(5) 0.075(8) 0.040(6) -0.004(5) 0.015(4) -0.013(6)
F2' 0.074(10) 0.075(7) 0.060(8) 0.017(6) 0.025(6) 0.029(6)
F3' 0.048(6) 0.066(9) 0.042(6) 0.022(6) 0.003(5) -0.007(5)
F5' 0.050(6) 0.087(10) 0.049(10) 0.018(6) 0.018(7) -0.017(7)
F1' 0.065(10) 0.081(6) 0.066(7) -0.007(7) 0.010(6) 0.035(6)

loop_
_atom_type_symbol
_atom_type_description
_atom_type_scat_dispersion_real
_atom_type_scat_dispersion_imag
_atom_type_scat_source
C C 0.0033 0.0016 'International Tables Vol C Tables 4.2.6.8 and 6.1.1.4'
H H 0.0000 0.0000 'International Tables Vol C Tables 4.2.6.8 and 6.1.1.4'
N N 0.0061 0.0033 'International Tables Vol C Tables 4.2.6.8 and 6.1.1.4'
O O 0.0106 0.0060 'International Tables Vol C Tables 4.2.6.8 and 6.1.1.4'
F F 0.0171 0.0103 'International Tables Vol C Tables 4.2.6.8 and 6.1.1.4'
P P 0.1023 0.0942 'International Tables Vol C Tables 4.2.6.8 and 6.1.1.4'

loop_
_geom_angle_atom_site_label_1
_geom_angle_atom_site_label_2
_geom_angle_atom_site_label_3
_geom_angle_site_symmetry_1
_geom_angle_site_symmetry_3
_geom_angle
_geom_angle_publ_flag
C4 N1 H1A . . 109.5 ?
C4 N1 H1B . . 109.4 ?
H1A N1 H1B . . 109.5 ?
C4 N1 H1C . . 109.5 ?
H1A N1 H1C . . 109.5 ?
H1B N1 H1C . . 109.5 ?
C1 O1 C7 . . 118.8(3) ?
O1 C1 C6 . . 125.2(3) ?
O1 C1 C2 . . 115.5(3) ?
C6 C1 C2 . . 119.4(3) ?
C5 C4 C3 . . 120.9(3) ?
C5 C4 N1 . . 119.7(3) ?
C3 C4 N1 . . 119.4(3) ?
C2 C3 C4 . . 119.5(3) ?
C2 C3 H3A . . 120.2 ?
C4 C3 H3A . . 120.2 ?
C4 C5 C6 . . 119.6(3) ?
C4 C5 H5A . . 120.2 ?
C6 C5 H5A . . 120.2 ?
C1 C6 C5 . . 120.1(3) ?
C1 C6 H6A . . 119.9 ?
C5 C6 H6A . . 119.9 ?
C3 C2 C1 . . 120.4(3) ?
C3 C2 H2A . . 119.8 ?
C1 C2 H2A . . 119.8 ?
C7 C8 H8A . . 109.5 ?
C7 C8 H8B . . 109.5 ?
H8A C8 H8B . . 109.5 ?
C7 C8 H8C . . 109.5 ?
H8A C8 H8C . . 109.5 ?
H8B C8 H8C . . 109.5 ?
O1 C7 C8 . . 107.4(3) ?
O1 C7 H7A . . 110.2 ?
C8 C7 H7A . . 110.2 ?
O1 C7 H7B . . 110.2 ?
C8 C7 H7B . . 110.2 ?
H7A C7 H7B . . 108.5 ?
H1WB O1W H1WA . . 122(2) ?
F1' P1 F6' . . 96.0(11) ?
F1' P1 F4 . . 102.6(9) ?
F6' P1 F4 . . 161.3(10) ?
F1' P1 F5 . . 80.8(12) ?
F6' P1 F5 . . 90.7(10) ?
F4 P1 F5 . . 89.9(8) ?
F1' P1 F2 . . 164.6(8) ?
F6' P1 F2 . . 69.4(10) ?
F4 P1 F2 . . 91.9(4) ?
F5 P1 F2 . . 94.0(6) ?
F1' P1 F3 . . 98.1(12) ?
F6' P1 F3 . . 92.8(9) ?
F4 P1 F3 . . 87.1(6) ?
F5 P1 F3 . . 176.5(7) ?
F2 P1 F3 . . 87.9(6) ?
F1' P1 F6 . . 76.1(9) ?
F4 P1 F6 . . 177.8(5) ?
F5 P1 F6 . . 91.6(8) ?
F2 P1 F6 . . 89.7(3) ?
F3 P1 F6 . . 91.4(6) ?
F1' P1 F5' . . 92.5(15) ?
F6' P1 F5' . . 85.2(18) ?
F4 P1 F5' . . 91.5(18) ?
F2 P1 F5' . . 81.6(13) ?
F3 P1 F5' . . 169.4(13) ?
F6 P1 F5' . . 90.3(18) ?
F1' P1 F2' . . 174.5(15) ?
F6' P1 F2' . . 88.1(9) ?
F4 P1 F2' . . 73.3(9) ?
F5 P1 F2' . . 95.5(12) ?
F3 P1 F2' . . 85.4(12) ?
F6 P1 F2' . . 108.2(8) ?
F5' P1 F2' . . 84.1(17) ?
F1' P1 F4' . . 89.3(11) ?
F6' P1 F4' . . 174.7(12) ?
F5 P1 F4' . . 89.5(10) ?
F2 P1 F4' . . 105.3(9) ?
F3 P1 F4' . . 87.1(10) ?
F6 P1 F4' . . 164.9(9) ?
F5' P1 F4' . . 94.0(19) ?
F2' P1 F4' . . 86.7(10) ?
F1' P1 F3' . . 89.0(15) ?
F6' P1 F3' . . 86.7(13) ?
F4 P1 F3' . . 96.0(12) ?
F5 P1 F3' . . 169.1(14) ?
F2 P1 F3' . . 94.9(12) ?
F6 P1 F3' . . 82.3(12) ?
F5' P1 F3' . . 171.8(19) ?
F2' P1 F3' . . 94.9(17) ?
F4' P1 F3' . . 94.1(14) ?
F6' P1 F1 . . 109.3(11) ?
F4 P1 F1 . . 89.4(4) ?
F5 P1 F1 . . 87.8(5) ?
F2 P1 F1 . . 177.8(5) ?
F3 P1 F1 . . 90.3(5) ?
F6 P1 F1 . . 89.0(3) ?
F5' P1 F1 . . 100.2(13) ?
F2' P1 F1 . . 162.3(8) ?
F4' P1 F1 . . 75.9(10) ?
F3' P1 F1 . . 83.1(11) ?

loop_
_geom_bond_atom_site_label_1
_geom_bond_atom_site_label_2
_geom_bond_site_symmetry_2
_geom_bond_distance
_geom_bond_publ_flag
N1 C4 . 1.474(4) ?
N1 H1A . 0.8900 ?
N1 H1B . 0.8900 ?
N1 H1C . 0.8900 ?
O1 C1 . 1.370(4) ?
O1 C7 . 1.428(4) ?
C1 C6 . 1.373(4) ?
C1 C2 . 1.384(4) ?
C4 C5 . 1.358(4) ?
C4 C3 . 1.376(4) ?
C3 C2 . 1.371(4) ?
C3 H3A . 0.9300 ?
C5 C6 . 1.389(4) ?
C5 H5A . 0.9300 ?
C6 H6A . 0.9300 ?
C2 H2A . 0.9300 ?
C8 C7 . 1.500(5) ?
C8 H8A . 0.9600 ?
C8 H8B . 0.9600 ?
C8 H8C . 0.9600 ?
C7 H7A . 0.9700 ?
C7 H7B . 0.9700 ?
O1W H1WB . 0.821(10) ?
O1W H1WA . 0.82(3) ?
P1 F1' . 1.46(2) ?
P1 F6' . 1.546(18) ?
P1 F4 . 1.575(10) ?
P1 F5 . 1.578(13) ?
P1 F2 . 1.580(8) ?
P1 F3 . 1.590(11) ?
P1 F6 . 1.598(7) ?
P1 F5' . 1.60(4) ?
P1 F2' . 1.61(2) ?
P1 F4' . 1.61(3) ?
P1 F3' . 1.63(3) ?
P1 F1 . 1.632(7) ?

loop_
_geom_hbond_atom_site_label_D
_geom_hbond_atom_site_label_H
_geom_hbond_atom_site_label_A
_geom_hbond_site_symmetry_A
_geom_hbond_distance_DH
_geom_hbond_distance_HA
_geom_hbond_distance_DA
_geom_hbond_angle_DHA
N1 H1A F2' . 0.89 2.16 3.03(2) 167.2
N1 H1A F2 . 0.89 2.17 3.049(10) 169.0
N1 H1B F1 4_576 0.89 2.22 3.066(8) 157.6
N1 H1B F1' 4_576 0.89 2.28 3.09(3) 152.3
N1 H1C O1W 1_545 0.89 2.22 2.883(3) 130.8
N1 H1C F3 1_545 0.89 2.46 3.137(12) 133.3
N1 H1C F3' 1_545 0.89 2.40 3.01(3) 126.0
N1 H1C F6' 1_545 0.89 2.51 2.96(2) 112.4
O1W H1WB F3' 2_545 0.821(10) 2.20(3) 2.97(3) 156(4)
O1W H1WB F3 2_545 0.821(10) 2.28(3) 3.030(12) 152(4)
O1W H1WA F4 4_576 0.82(3) 2.241(19) 3.040(12) 164(4)
O1W H1WA F4' 4_576 0.82(3) 2.11(3) 2.88(2) 155(4)
O1W H1WA F5 4_576 0.82(3) 2.48(4) 2.951(16) 117(3)
C8 H8C Cg1 3_656 0.96 3.16 4.023(5) 150.06

loop_
_geom_torsion_atom_site_label_1
_geom_torsion_atom_site_label_2
_geom_torsion_atom_site_label_3
_geom_torsion_atom_site_label_4
_geom_torsion_site_symmetry_1
_geom_torsion_site_symmetry_2
_geom_torsion_site_symmetry_3
_geom_torsion_site_symmetry_4
_geom_torsion
_geom_torsion_publ_flag
C7 O1 C1 C6 . . . . 6.9(5) ?
C7 O1 C1 C2 . . . . -172.9(3) ?
C5 C4 C3 C2 . . . . -0.2(5) ?
N1 C4 C3 C2 . . . . -178.5(3) ?
C3 C4 C5 C6 . . . . -0.5(5) ?
N1 C4 C5 C6 . . . . 177.8(3) ?
O1 C1 C6 C5 . . . . 180.0(3) ?
C2 C1 C6 C5 . . . . -0.3(5) ?
C4 C5 C6 C1 . . . . 0.7(5) ?
C4 C3 C2 C1 . . . . 0.7(5) ?
O1 C1 C2 C3 . . . . 179.3(3) ?
C6 C1 C2 C3 . . . . -0.4(5) ?
C1 O1 C7 C8 . . . . 177.4(3) ?
